data_1528866
loop_
_publ_author_name
'Shannon, J.'
'Katz, L.'

_publ_section_title
;
 The structures of the reduced and oxidized forms of barium silicon
 tantalum oxide Ba3 Si4 Ta6 O23 and Ba3 Si4 Ta6 O26
;
_journal_name_full 'Journal of Solid State Chemistry'
_journal_page_first 399
_journal_page_last 408
_journal_volume 1
_journal_year 1970
_chemical_formula_sum 'Ba3 O23 Si4 Ta6'
_chemical_name_systematic 'Ba3 Si4 Ta6 O23'
_space_group_IT_number 189
_symmetry_space_group_name_Hall 'P -6 -2'
_symmetry_space_group_name_H-M 'P -6 2 m'
_cell_angle_alpha 90
_cell_angle_beta 90
_cell_angle_gamma 120
_cell_formula_units_Z 1
_cell_length_a 8.997
_cell_length_b 8.997
_cell_length_c 7.745
_cell_volume 542.935
_citation_journal_id_ASTM JSSCBI
_cod_data_source_file Shannon_JSSCBI_1970_1926.cif
_cod_data_source_block Ba3O23Si4Ta6
_cod_original_cell_volume 542.9345
_cod_database_code 1528866

loop_
_symmetry_equiv_pos_as_xyz
x,y,z
-x+y,-x,-z
-y,x-y,z
x,y,-z
-x+y,-x,z
-y,x-y,-z
y,x,z
x-y,-y,-z
-x,-x+y,z
y,x,-z
x-y,-y,z
-x,-x+y,-z

loop_
_atom_site_label
_atom_site_type_symbol
_atom_site_fract_x
_atom_site_fract_y
_atom_site_fract_z
_atom_site_occupancy
_atom_site_U_iso_or_equiv
O3 O-2 0.8191 0 0.2363 1 0.0
O1 O-2 0.3333 0.6667 0 1 0.0
Si1 Si+4 0.3333 0.6667 0.2046 1 0.0
O2 O-2 0.292 0 0 1 0.0
Ta1 Ta+4 0.2384 0 0.2428 1 0.0
Ba1 Ba+2 0.6016 0 0.5 1 0.0
O4 O-2 0.4939 0.17773 0.2802 1 0.0
